data_7133378
loop_
_publ_author_name
'R&#xed;os, Pablo'
'See, Matthew S.'
'Gonzalez, Oscar'
'Handford, Rex C.'
'Nicolay, Am&#xe9;lie'
'Rao, Guodong'
'Britt, R. David'
'Bediako, D. Kwabena'
'Tilley, T. Don'

_publ_section_title
;
 Iron homo- and heterobimetallic complexes supported by a symmetrical
 dinucleating ligand.
;
_journal_issue 67
_journal_name_full 'Chemical communications (Cambridge, England)'
_journal_page_first 8912
_journal_page_last 8915
_journal_paper_doi 10.1039/d4cc02155j
_journal_volume 60
_journal_year 2024
_chemical_formula_moiety 'C30 H28 Cl2 Fe N8'
_chemical_formula_sum 'C30 H28 Cl2 Fe N8'
_chemical_formula_weight 627.35
_space_group_crystal_system monoclinic
_space_group_IT_number 15
_space_group_name_Hall '-C 2yc'
_space_group_name_H-M_alt 'C 1 2/c 1'
_atom_sites_solution_hydrogens geom
_audit_creation_date 2024-06-14
_audit_creation_method
;
Olex2 1.5
(compiled 2024.01.12 svn.r2f8d729c for OlexSys, GUI svn.r6928)
;
_audit_update_record
;
2024-07-09 deposited with the CCDC.	2024-07-22 downloaded from the CCDC.
;
_cell_angle_alpha 90
_cell_angle_beta 107.5910(10)
_cell_angle_gamma 90
_cell_formula_units_Z 8
_cell_length_a 31.3189(13)
_cell_length_b 12.0713(5)
_cell_length_c 16.0669(7)
_cell_measurement_reflns_used 9949
_cell_measurement_temperature 100.15
_cell_measurement_theta_max 31.39
_cell_measurement_theta_min 2.66
_cell_volume 5790.2(4)
_computing_cell_refinement 'SAINT V8.38A (Bruker, 2018)'
_computing_data_collection 'Bruker APEX3 (Bruker, 2014)'
_computing_data_reduction 'SAINT V8.38A (Bruker, 2018)'
_computing_molecular_graphics 'Olex2 1.5 (Dolomanov et al., 2009)'
_computing_publication_material 'Olex2 1.5 (Dolomanov et al., 2009)'
_computing_structure_refinement 'SHELXL 2018/3 (Sheldrick, 2015)'
_computing_structure_solution 'SHELXT 2018/2 (Sheldrick, 2018)'
_diffrn_ambient_temperature 100.00
_diffrn_measured_fraction_theta_full 0.996
_diffrn_measured_fraction_theta_max 0.996
_diffrn_measurement_device_type 'Bruker APEX-II CCD'
_diffrn_measurement_method '\f and \w scans'
_diffrn_radiation_type synchrotron
_diffrn_radiation_wavelength 0.7288
_diffrn_reflns_av_R_equivalents 0.0415
_diffrn_reflns_av_unetI/netI 0.0275
_diffrn_reflns_Laue_measured_fraction_full 0.996
_diffrn_reflns_Laue_measured_fraction_max 0.996
_diffrn_reflns_limit_h_max 44
_diffrn_reflns_limit_h_min -44
_diffrn_reflns_limit_k_max 16
_diffrn_reflns_limit_k_min -17
_diffrn_reflns_limit_l_max 22
_diffrn_reflns_limit_l_min -22
_diffrn_reflns_number 51031
_diffrn_reflns_point_group_measured_fraction_full 0.996
_diffrn_reflns_point_group_measured_fraction_max 0.996
_diffrn_reflns_theta_full 25.930
_diffrn_reflns_theta_max 31.419
_diffrn_reflns_theta_min 2.183
_exptl_absorpt_coefficient_mu 0.788
_exptl_absorpt_correction_T_max 0.6664
_exptl_absorpt_correction_T_min 0.6063
_exptl_absorpt_correction_type none
_exptl_absorpt_process_details
;
SADABS-2016/2 (Bruker,2016) was used for absorption correction.
wR2(int) was 0.1142 before and 0.0544 after correction.
The Ratio of minimum to maximum transmission is 0.9098.
The \l/2 correction factor is Not present.
;
_exptl_crystal_colour pink
_exptl_crystal_colour_primary pink
_exptl_crystal_density_diffrn 1.439
_exptl_crystal_description needle
_exptl_crystal_F_000 2592
_exptl_crystal_size_max 0.24
_exptl_crystal_size_mid 0.182
_exptl_crystal_size_min 0.128
_refine_diff_density_max 0.409
_refine_diff_density_min -0.357
_refine_diff_density_rms 0.061
_refine_ls_extinction_method none
_refine_ls_goodness_of_fit_ref 1.034
_refine_ls_hydrogen_treatment constr
_refine_ls_matrix_type full
_refine_ls_number_parameters 376
_refine_ls_number_reflns 8842
_refine_ls_number_restraints 0
_refine_ls_restrained_S_all 1.034
_refine_ls_R_factor_all 0.0339
_refine_ls_R_factor_gt 0.0315
_refine_ls_shift/su_max 0.004
_refine_ls_shift/su_mean 0.000
_refine_ls_structure_factor_coef Fsqd
_refine_ls_weighting_details 'w=1/[\s^2^(Fo^2^)+(0.0456P)^2^+5.0626P] where P=(Fo^2^+2Fc^2^)/3'
_refine_ls_weighting_scheme calc
_refine_ls_wR_factor_gt 0.0870
_refine_ls_wR_factor_ref 0.0885
_reflns_Friedel_coverage 0.000
_reflns_number_gt 8125
_reflns_number_total 8842
_reflns_threshold_expression 'I > 2\s(I)'
_cod_data_source_file d4cc02155j2.cif
_cod_data_source_block final_CCDC1
_cod_depositor_comments 'Adding full bibliography for 7133376--7133380.cif.'
_cod_database_code 7133378
_shelx_shelxl_version_number 2018/3
_shelx_space_group_comment
;
The symmetry employed for this shelxl refinement is uniquely defined
by the following loop, which should always be used as a source of
symmetry information in preference to the above space-group names.
They are only intended as comments.
;
_shelx_estimated_absorpt_t_max 0.906
_shelx_estimated_absorpt_t_min 0.833
_olex2_refinement_description
;
1. Fixed Uiso
 At 1.2 times of:
  All C(H) groups
 At 1.5 times of:
  All C(H,H,H) groups
2.a Aromatic/amide H refined with riding coordinates:
 C2(H2), C5(H5), C7(H7), C11(H11), C12(H12), C13(H13), C14(H14), C19(H19),
 C21(H21), C24(H24)
2.b Idealised Me refined as rotating group:
 C20(H20A,H20B,H20C), C25(H25A,H25B,H25C), C26(H26A,H26B,H26C), C27(H27A,H27B,
 H27C), C28(H28A,H28B,H28C), C29(H29A,H29B,H29C)
;
_olex2_submission_special_instructions 'No special instructions were received'

loop_
_space_group_symop_operation_xyz
'x, y, z'
'-x, y, -z+1/2'
'x+1/2, y+1/2, z'
'-x+1/2, y+1/2, -z+1/2'
'-x, -y, -z'
'x, -y, z-1/2'
'-x+1/2, -y+1/2, -z'
'x+1/2, -y+1/2, z-1/2'

loop_
_atom_site_label
_atom_site_type_symbol
_atom_site_fract_x
_atom_site_fract_y
_atom_site_fract_z
_atom_site_U_iso_or_equiv
_atom_site_adp_type
_atom_site_occupancy
_atom_site_site_symmetry_order
_atom_site_calc_flag
_atom_site_refinement_flags_posn
_atom_site_refinement_flags_adp
_atom_site_refinement_flags_occupancy
_atom_site_disorder_assembly
_atom_site_disorder_group
Fe1 Fe 0.70264(2) 0.34787(2) 0.26932(2) 0.01787(5) Uani 1 1 d . . . . .
Cl1 Cl 0.67435(2) 0.50123(3) 0.31089(2) 0.02927(7) Uani 1 1 d . . . . .
Cl2 Cl 0.66086(2) 0.25901(3) 0.15133(2) 0.03682(9) Uani 1 1 d . . . . .
N1 N 0.67682(3) 0.20930(8) 0.41284(6) 0.01689(17) Uani 1 1 d . . . . .
N2 N 0.73592(3) 0.22384(8) 0.35865(6) 0.01583(16) Uani 1 1 d . . . . .
N3 N 0.55853(3) 0.32580(8) 0.43989(6) 0.01834(17) Uani 1 1 d . . . . .
N4 N 0.83070(3) 0.35255(8) 0.22869(6) 0.01791(18) Uani 1 1 d . . . . .
N5 N 0.59041(3) 0.18818(9) 0.51956(7) 0.02090(19) Uani 1 1 d . . . . .
N6 N 0.55578(3) 0.25507(9) 0.50390(7) 0.02143(19) Uani 1 1 d . . . . .
N7 N 0.76923(3) 0.35037(8) 0.25919(7) 0.01905(18) Uani 1 1 d . . . . .
N8 N 0.79126(3) 0.40578(9) 0.21491(7) 0.02073(19) Uani 1 1 d . . . . .
C1 C 0.71674(3) 0.16835(9) 0.41202(7) 0.01522(18) Uani 1 1 d . . . . .
C2 C 0.83358(4) 0.26319(9) 0.28081(7) 0.01805(19) Uani 1 1 d . . . . .
H2 H 0.857269 0.213532 0.299358 0.022 Uiso 1 1 calc R U . . .
C3 C 0.65719(4) 0.16255(9) 0.46631(7) 0.01628(19) Uani 1 1 d . . . . .
C4 C 0.61525(4) 0.21577(9) 0.46605(7) 0.01732(19) Uani 1 1 d . . . . .
C5 C 0.71617(4) 0.02940(9) 0.51966(7) 0.0187(2) Uani 1 1 d . . . . .
H5 H 0.728951 -0.030322 0.554982 0.022 Uiso 1 1 calc R U . . .
C6 C 0.79396(3) 0.26194(9) 0.30025(7) 0.01633(19) Uani 1 1 d . . . . .
C7 C 0.67572(4) 0.07141(9) 0.52126(7) 0.01819(19) Uani 1 1 d . . . . .
H7 H 0.660717 0.040792 0.557635 0.022 Uiso 1 1 calc R U . . .
C8 C 0.73825(3) 0.07784(9) 0.46372(7) 0.01644(19) Uani 1 1 d . . . . .
C9 C 0.77583(3) 0.19109(9) 0.35483(7) 0.01600(18) Uani 1 1 d . . . . .
C10 C 0.86301(4) 0.38515(9) 0.18539(7) 0.01769(19) Uani 1 1 d . . . . .
C11 C 0.79868(4) 0.09855(9) 0.40114(7) 0.0187(2) Uani 1 1 d . . . . .
H11 H 0.825893 0.075893 0.394719 0.022 Uiso 1 1 calc R U . . .
C12 C 0.89364(4) 0.35917(10) 0.06799(8) 0.0215(2) Uani 1 1 d . . . . .
H12 H 0.892431 0.327188 0.014667 0.026 Uiso 1 1 calc R U . . .
C13 C 0.92989(4) 0.47982(10) 0.18696(8) 0.0213(2) Uani 1 1 d . . . . .
H13 H 0.952911 0.528970 0.213049 0.026 Uiso 1 1 calc R U . . .
C14 C 0.59510(4) 0.30395(10) 0.41522(8) 0.0194(2) Uani 1 1 d . . . . .
H14 H 0.604614 0.340511 0.373046 0.023 Uiso 1 1 calc R U . . .
C15 C 0.85978(4) 0.33558(10) 0.10555(8) 0.0198(2) Uani 1 1 d . . . . .
C16 C 0.47242(4) 0.58957(11) 0.33125(8) 0.0220(2) Uani 1 1 d . . . . .
C17 C 0.89703(4) 0.45860(9) 0.22750(7) 0.0194(2) Uani 1 1 d . . . . .
C18 C 0.52746(4) 0.41498(9) 0.40781(7) 0.0183(2) Uani 1 1 d . . . . .
C19 C 0.77997(4) 0.04272(9) 0.45577(7) 0.0193(2) Uani 1 1 d . . . . .
H19 H 0.794614 -0.017945 0.487473 0.023 Uiso 1 1 calc R U . . .
C1A C 0.92907(4) 0.42928(10) 0.10845(8) 0.0212(2) Uani 1 1 d . . . . .
C20 C 0.89889(5) 0.51076(11) 0.31346(8) 0.0267(2) Uani 1 1 d . . . . .
H20A H 0.872497 0.554699 0.306611 0.040 Uiso 1 1 calc R U . . .
H20B H 0.924935 0.557109 0.332706 0.040 Uiso 1 1 calc R U . . .
H20C H 0.900418 0.453803 0.355956 0.040 Uiso 1 1 calc R U . . .
C21 C 0.45722(4) 0.48091(11) 0.31680(8) 0.0236(2) Uani 1 1 d . . . . .
H21 H 0.428236 0.467612 0.281003 0.028 Uiso 1 1 calc R U . . .
C22 C 0.54324(4) 0.52299(10) 0.42798(8) 0.0209(2) Uani 1 1 d . . . . .
C23 C 0.48429(4) 0.39141(10) 0.35458(8) 0.0215(2) Uani 1 1 d . . . . .
C24 C 0.51491(4) 0.60928(10) 0.38893(8) 0.0228(2) Uani 1 1 d . . . . .
H24 H 0.524544 0.681955 0.401579 0.027 Uiso 1 1 calc R U . . .
C25 C 0.82157(4) 0.25943(12) 0.06202(9) 0.0275(3) Uani 1 1 d . . . . .
H25A H 0.825289 0.190493 0.093190 0.041 Uiso 1 1 calc R U . . .
H25B H 0.821197 0.246028 0.002907 0.041 Uiso 1 1 calc R U . . .
H25C H 0.793835 0.293146 0.062167 0.041 Uiso 1 1 calc R U . . .
C26 C 0.96630(4) 0.45033(12) 0.06871(9) 0.0281(3) Uani 1 1 d . . . . .
H26A H 0.993118 0.414053 0.103053 0.042 Uiso 1 1 calc R U . . .
H26B H 0.971597 0.528562 0.067580 0.042 Uiso 1 1 calc R U . . .
H26C H 0.957838 0.421736 0.010230 0.042 Uiso 1 1 calc R U . . .
C27 C 0.44403(4) 0.68525(12) 0.28607(9) 0.0284(3) Uani 1 1 d . . . . .
H27A H 0.416975 0.657626 0.245379 0.043 Uiso 1 1 calc R U . . .
H27B H 0.460291 0.728078 0.255391 0.043 Uiso 1 1 calc R U . . .
H27C H 0.436685 0.731127 0.328611 0.043 Uiso 1 1 calc R U . . .
C28 C 0.58926(4) 0.54622(12) 0.48989(10) 0.0308(3) Uani 1 1 d . . . . .
H28A H 0.594802 0.498279 0.539706 0.046 Uiso 1 1 calc R U . . .
H28B H 0.590876 0.622018 0.508684 0.046 Uiso 1 1 calc R U . . .
H28C H 0.611375 0.533146 0.460668 0.046 Uiso 1 1 calc R U . . .
C29 C 0.46715(5) 0.27398(12) 0.33774(10) 0.0327(3) Uani 1 1 d . . . . .
H29A H 0.487394 0.231042 0.316296 0.049 Uiso 1 1 calc R U . . .
H29B H 0.438061 0.274279 0.295124 0.049 Uiso 1 1 calc R U . . .
H29C H 0.465092 0.242004 0.391107 0.049 Uiso 1 1 calc R U . . .

loop_
_atom_site_aniso_label
_atom_site_aniso_U_11
_atom_site_aniso_U_22
_atom_site_aniso_U_33
_atom_site_aniso_U_23
_atom_site_aniso_U_13
_atom_site_aniso_U_12
Fe1 0.01327(8) 0.02027(9) 0.01942(8) 0.00405(6) 0.00398(6) 0.00304(5)
Cl1 0.02918(15) 0.02425(14) 0.03327(16) 0.00250(11) 0.00775(12) 0.00970(11)
Cl2 0.03409(17) 0.0488(2) 0.02163(14) -0.00152(13) -0.00046(12) -0.00942(15)
N1 0.0141(4) 0.0179(4) 0.0187(4) 0.0015(3) 0.0051(3) 0.0011(3)
N2 0.0133(4) 0.0172(4) 0.0167(4) 0.0019(3) 0.0040(3) 0.0008(3)
N3 0.0157(4) 0.0194(4) 0.0212(4) 0.0027(3) 0.0076(3) 0.0013(3)
N4 0.0144(4) 0.0190(4) 0.0208(4) 0.0032(3) 0.0062(3) 0.0015(3)
N5 0.0195(4) 0.0228(5) 0.0227(4) 0.0038(4) 0.0098(4) 0.0026(4)
N6 0.0200(4) 0.0231(5) 0.0235(5) 0.0053(4) 0.0101(4) 0.0031(4)
N7 0.0153(4) 0.0207(4) 0.0217(4) 0.0048(3) 0.0065(3) 0.0021(3)
N8 0.0158(4) 0.0222(5) 0.0250(5) 0.0061(4) 0.0076(3) 0.0034(3)
C1 0.0138(4) 0.0158(4) 0.0152(4) -0.0002(3) 0.0032(3) -0.0003(3)
C2 0.0152(4) 0.0184(5) 0.0207(5) 0.0025(4) 0.0057(4) 0.0012(4)
C3 0.0149(4) 0.0168(4) 0.0168(4) -0.0010(4) 0.0043(4) -0.0007(4)
C4 0.0153(4) 0.0188(5) 0.0187(5) 0.0007(4) 0.0064(4) -0.0002(4)
C5 0.0190(5) 0.0168(5) 0.0192(5) 0.0026(4) 0.0041(4) 0.0009(4)
C6 0.0138(4) 0.0172(5) 0.0172(4) 0.0007(4) 0.0034(3) 0.0008(4)
C7 0.0187(5) 0.0180(5) 0.0182(5) 0.0013(4) 0.0060(4) -0.0012(4)
C8 0.0149(4) 0.0161(4) 0.0170(4) 0.0002(4) 0.0029(3) 0.0003(4)
C9 0.0134(4) 0.0174(5) 0.0164(4) 0.0002(4) 0.0034(3) 0.0000(3)
C10 0.0149(4) 0.0184(5) 0.0208(5) 0.0036(4) 0.0071(4) 0.0011(4)
C11 0.0140(4) 0.0196(5) 0.0218(5) 0.0023(4) 0.0045(4) 0.0029(4)
C12 0.0224(5) 0.0227(5) 0.0210(5) 0.0018(4) 0.0087(4) 0.0015(4)
C13 0.0184(5) 0.0211(5) 0.0238(5) 0.0040(4) 0.0057(4) -0.0028(4)
C14 0.0168(5) 0.0208(5) 0.0223(5) 0.0031(4) 0.0086(4) 0.0015(4)
C15 0.0185(5) 0.0200(5) 0.0208(5) 0.0023(4) 0.0057(4) 0.0000(4)
C16 0.0185(5) 0.0278(6) 0.0213(5) 0.0036(4) 0.0086(4) 0.0066(4)
C17 0.0201(5) 0.0177(5) 0.0207(5) 0.0024(4) 0.0064(4) 0.0000(4)
C18 0.0141(4) 0.0207(5) 0.0210(5) 0.0024(4) 0.0068(4) 0.0024(4)
C19 0.0168(5) 0.0186(5) 0.0213(5) 0.0030(4) 0.0040(4) 0.0032(4)
C1A 0.0183(5) 0.0232(5) 0.0237(5) 0.0070(4) 0.0086(4) 0.0025(4)
C20 0.0312(6) 0.0253(6) 0.0253(6) -0.0034(4) 0.0113(5) -0.0073(5)
C21 0.0153(5) 0.0315(6) 0.0232(5) 0.0005(4) 0.0044(4) 0.0022(4)
C22 0.0155(5) 0.0223(5) 0.0248(5) 0.0010(4) 0.0059(4) 0.0012(4)
C23 0.0162(5) 0.0247(5) 0.0235(5) 0.0003(4) 0.0057(4) -0.0008(4)
C24 0.0206(5) 0.0215(5) 0.0271(6) 0.0009(4) 0.0083(4) 0.0029(4)
C25 0.0270(6) 0.0304(6) 0.0252(6) -0.0035(5) 0.0081(5) -0.0087(5)
C26 0.0226(5) 0.0344(7) 0.0311(6) 0.0072(5) 0.0142(5) 0.0009(5)
C27 0.0254(6) 0.0336(7) 0.0276(6) 0.0071(5) 0.0100(5) 0.0132(5)
C28 0.0190(5) 0.0250(6) 0.0422(7) -0.0027(5) -0.0003(5) -0.0006(4)
C29 0.0243(6) 0.0277(6) 0.0416(7) -0.0008(5) 0.0032(5) -0.0052(5)

loop_
_atom_type_symbol
_atom_type_description
_atom_type_scat_dispersion_real
_atom_type_scat_dispersion_imag
_atom_type_scat_source
C C 0.0034 0.0017 'International Tables Vol C Tables 4.2.6.8 and 6.1.1.4'
H H 0.0000 0.0000 'International Tables Vol C Tables 4.2.6.8 and 6.1.1.4'
Cl Cl 0.1549 0.1679 'International Tables Vol C Tables 4.2.6.8 and 6.1.1.4'
Fe Fe 0.3511 0.8891 'International Tables Vol C Tables 4.2.6.8 and 6.1.1.4'
N N 0.0065 0.0035 'International Tables Vol C Tables 4.2.6.8 and 6.1.1.4'

loop_
_geom_angle_atom_site_label_1
_geom_angle_atom_site_label_2
_geom_angle_atom_site_label_3
_geom_angle
_geom_angle_site_symmetry_1
_geom_angle_site_symmetry_3
_geom_angle_publ_flag
Cl2 Fe1 Cl1 117.935(16) . . ?
N2 Fe1 Cl1 122.71(3) . . ?
N2 Fe1 Cl2 106.18(3) . . ?
N2 Fe1 N7 76.72(4) . . ?
N7 Fe1 Cl1 119.56(3) . . ?
N7 Fe1 Cl2 106.11(3) . . ?
C3 N1 C1 117.63(9) . . ?
C1 N2 Fe1 123.65(7) . . ?
C9 N2 Fe1 117.11(7) . . ?
C9 N2 C1 118.82(9) . . ?
N6 N3 C18 123.41(9) . . ?
C14 N3 N6 110.73(9) . . ?
C14 N3 C18 125.78(10) . . ?
N8 N4 C2 111.58(9) . . ?
N8 N4 C10 122.04(9) . . ?
C2 N4 C10 126.17(9) . . ?
N6 N5 C4 108.92(9) . . ?
N5 N6 N3 107.06(9) . . ?
N8 N7 Fe1 137.01(8) . . ?
N8 N7 C6 110.20(9) . . ?
C6 N7 Fe1 112.06(7) . . ?
N7 N8 N4 105.85(9) . . ?
N1 C1 N2 114.35(9) . . ?
N1 C1 C8 123.79(10) . . ?
N2 C1 C8 121.83(10) . . ?
N4 C2 H2 127.6 . . ?
N4 C2 C6 104.77(9) . . ?
C6 C2 H2 127.6 . . ?
N1 C3 C4 113.83(9) . . ?
N1 C3 C7 123.43(10) . . ?
C7 C3 C4 122.71(10) . . ?
N5 C4 C3 125.06(10) . . ?
N5 C4 C14 108.48(10) . . ?
C14 C4 C3 126.41(10) . . ?
C7 C5 H5 120.3 . . ?
C7 C5 C8 119.37(10) . . ?
C8 C5 H5 120.3 . . ?
N7 C6 C2 107.59(9) . . ?
N7 C6 C9 118.82(9) . . ?
C2 C6 C9 133.56(10) . . ?
C3 C7 H7 120.6 . . ?
C5 C7 C3 118.73(10) . . ?
C5 C7 H7 120.6 . . ?
C1 C8 C5 117.04(10) . . ?
C1 C8 C19 117.85(10) . . ?
C5 C8 C19 125.10(10) . . ?
N2 C9 C6 113.32(9) . . ?
N2 C9 C11 123.01(10) . . ?
C11 C9 C6 123.64(10) . . ?
C15 C10 N4 117.41(10) . . ?
C15 C10 C17 123.58(10) . . ?
C17 C10 N4 118.89(10) . . ?
C9 C11 H11 120.7 . . ?
C19 C11 C9 118.68(10) . . ?
C19 C11 H11 120.7 . . ?
C15 C12 H12 119.2 . . ?
C1A C12 H12 119.2 . . ?
C1A C12 C15 121.60(11) . . ?
C17 C13 H13 119.1 . . ?
C1A C13 H13 119.1 . . ?
C1A C13 C17 121.77(11) . . ?
N3 C14 C4 104.81(10) . . ?
N3 C14 H14 127.6 . . ?
C4 C14 H14 127.6 . . ?
C10 C15 C12 117.19(11) . . ?
C10 C15 C25 121.19(10) . . ?
C12 C15 C25 121.63(11) . . ?
C21 C16 C24 118.82(11) . . ?
C21 C16 C27 121.41(11) . . ?
C24 C16 C27 119.77(12) . . ?
C10 C17 C13 116.91(11) . . ?
C10 C17 C20 121.61(10) . . ?
C13 C17 C20 121.46(11) . . ?
C22 C18 N3 117.50(10) . . ?
C23 C18 N3 119.55(10) . . ?
C23 C18 C22 122.85(11) . . ?
C8 C19 H19 120.2 . . ?
C11 C19 C8 119.70(10) . . ?
C11 C19 H19 120.2 . . ?
C12 C1A C13 118.88(10) . . ?
C12 C1A C26 120.89(11) . . ?
C13 C1A C26 120.22(11) . . ?
C17 C20 H20A 109.5 . . ?
C17 C20 H20B 109.5 . . ?
C17 C20 H20C 109.5 . . ?
H20A C20 H20B 109.5 . . ?
H20A C20 H20C 109.5 . . ?
H20B C20 H20C 109.5 . . ?
C16 C21 H21 119.1 . . ?
C16 C21 C23 121.72(11) . . ?
C23 C21 H21 119.1 . . ?
C18 C22 C28 121.77(11) . . ?
C24 C22 C18 117.52(11) . . ?
C24 C22 C28 120.71(11) . . ?
C18 C23 C21 117.30(11) . . ?
C18 C23 C29 121.86(11) . . ?
C21 C23 C29 120.85(11) . . ?
C16 C24 H24 119.2 . . ?
C22 C24 C16 121.58(12) . . ?
C22 C24 H24 119.2 . . ?
C15 C25 H25A 109.5 . . ?
C15 C25 H25B 109.5 . . ?
C15 C25 H25C 109.5 . . ?
H25A C25 H25B 109.5 . . ?
H25A C25 H25C 109.5 . . ?
H25B C25 H25C 109.5 . . ?
C1A C26 H26A 109.5 . . ?
C1A C26 H26B 109.5 . . ?
C1A C26 H26C 109.5 . . ?
H26A C26 H26B 109.5 . . ?
H26A C26 H26C 109.5 . . ?
H26B C26 H26C 109.5 . . ?
C16 C27 H27A 109.5 . . ?
C16 C27 H27B 109.5 . . ?
C16 C27 H27C 109.5 . . ?
H27A C27 H27B 109.5 . . ?
H27A C27 H27C 109.5 . . ?
H27B C27 H27C 109.5 . . ?
C22 C28 H28A 109.5 . . ?
C22 C28 H28B 109.5 . . ?
C22 C28 H28C 109.5 . . ?
H28A C28 H28B 109.5 . . ?
H28A C28 H28C 109.5 . . ?
H28B C28 H28C 109.5 . . ?
C23 C29 H29A 109.5 . . ?
C23 C29 H29B 109.5 . . ?
C23 C29 H29C 109.5 . . ?
H29A C29 H29B 109.5 . . ?
H29A C29 H29C 109.5 . . ?
H29B C29 H29C 109.5 . . ?

loop_
_geom_bond_atom_site_label_1
_geom_bond_atom_site_label_2
_geom_bond_distance
_geom_bond_site_symmetry_2
_geom_bond_publ_flag
Fe1 Cl1 2.2396(4) . ?
Fe1 Cl2 2.2264(4) . ?
Fe1 N2 2.1175(9) . ?
Fe1 N7 2.1404(10) . ?
N1 C1 1.3482(13) . ?
N1 C3 1.3243(14) . ?
N2 C1 1.3623(14) . ?
N2 C9 1.3301(13) . ?
N3 N6 1.3592(13) . ?
N3 C14 1.3462(14) . ?
N3 C18 1.4382(14) . ?
N4 N8 1.3501(13) . ?
N4 C2 1.3516(14) . ?
N4 C10 1.4452(14) . ?
N5 N6 1.3140(14) . ?
N5 C4 1.3637(14) . ?
N7 N8 1.3139(13) . ?
N7 C6 1.3660(14) . ?
C1 C8 1.4140(14) . ?
C2 H2 0.9300 . ?
C2 C6 1.3682(15) . ?
C3 C4 1.4613(15) . ?
C3 C7 1.4201(15) . ?
C4 C14 1.3736(15) . ?
C5 H5 0.9300 . ?
C5 C7 1.3720(15) . ?
C5 C8 1.4155(15) . ?
C6 C9 1.4574(15) . ?
C7 H7 0.9300 . ?
C8 C19 1.4156(15) . ?
C9 C11 1.4113(15) . ?
C10 C15 1.3911(16) . ?
C10 C17 1.3940(16) . ?
C11 H11 0.9300 . ?
C11 C19 1.3708(16) . ?
C12 H12 0.9300 . ?
C12 C15 1.3987(16) . ?
C12 C1A 1.3908(17) . ?
C13 H13 0.9300 . ?
C13 C17 1.3978(16) . ?
C13 C1A 1.3944(17) . ?
C14 H14 0.9300 . ?
C15 C25 1.5034(17) . ?
C16 C21 1.3907(18) . ?
C16 C24 1.3933(17) . ?
C16 C27 1.5039(17) . ?
C17 C20 1.5029(17) . ?
C18 C22 1.3972(16) . ?
C18 C23 1.3935(15) . ?
C19 H19 0.9300 . ?
C1A C26 1.5105(16) . ?
C20 H20A 0.9600 . ?
C20 H20B 0.9600 . ?
C20 H20C 0.9600 . ?
C21 H21 0.9300 . ?
C21 C23 1.3940(17) . ?
C22 C24 1.3890(16) . ?
C22 C28 1.5096(17) . ?
C23 C29 1.5110(18) . ?
C24 H24 0.9300 . ?
C25 H25A 0.9600 . ?
C25 H25B 0.9600 . ?
C25 H25C 0.9600 . ?
C26 H26A 0.9600 . ?
C26 H26B 0.9600 . ?
C26 H26C 0.9600 . ?
C27 H27A 0.9600 . ?
C27 H27B 0.9600 . ?
C27 H27C 0.9600 . ?
C28 H28A 0.9600 . ?
C28 H28B 0.9600 . ?
C28 H28C 0.9600 . ?
C29 H29A 0.9600 . ?
C29 H29B 0.9600 . ?
C29 H29C 0.9600 . ?

loop_
_geom_torsion_atom_site_label_1
_geom_torsion_atom_site_label_2
_geom_torsion_atom_site_label_3
_geom_torsion_atom_site_label_4
_geom_torsion
_geom_torsion_site_symmetry_1
_geom_torsion_site_symmetry_2
_geom_torsion_site_symmetry_3
_geom_torsion_site_symmetry_4
_geom_torsion_publ_flag
Fe1 N2 C1 N1 -9.04(13) . . . . ?
Fe1 N2 C1 C8 172.90(8) . . . . ?
Fe1 N2 C9 C6 11.20(12) . . . . ?
Fe1 N2 C9 C11 -170.42(8) . . . . ?
Fe1 N7 N8 N4 -169.65(9) . . . . ?
Fe1 N7 C6 C2 172.42(7) . . . . ?
Fe1 N7 C6 C9 -9.54(12) . . . . ?
N1 C1 C8 C5 -0.60(16) . . . . ?
N1 C1 C8 C19 179.44(10) . . . . ?
N1 C3 C4 N5 -175.22(11) . . . . ?
N1 C3 C4 C14 1.98(16) . . . . ?
N1 C3 C7 C5 0.35(17) . . . . ?
N2 C1 C8 C5 177.28(10) . . . . ?
N2 C1 C8 C19 -2.68(16) . . . . ?
N2 C9 C11 C19 -3.13(17) . . . . ?
N3 C18 C22 C24 172.84(10) . . . . ?
N3 C18 C22 C28 -7.24(17) . . . . ?
N3 C18 C23 C21 -172.58(10) . . . . ?
N3 C18 C23 C29 7.23(17) . . . . ?
N4 C2 C6 N7 -0.10(12) . . . . ?
N4 C2 C6 C9 -177.74(12) . . . . ?
N4 C10 C15 C12 -173.94(10) . . . . ?
N4 C10 C15 C25 5.73(16) . . . . ?
N4 C10 C17 C13 174.22(10) . . . . ?
N4 C10 C17 C20 -4.51(16) . . . . ?
N5 C4 C14 N3 -0.34(13) . . . . ?
N6 N3 C14 C4 0.36(13) . . . . ?
N6 N3 C18 C22 110.17(13) . . . . ?
N6 N3 C18 C23 -73.42(15) . . . . ?
N6 N5 C4 C3 177.81(11) . . . . ?
N6 N5 C4 C14 0.19(13) . . . . ?
N7 C6 C9 N2 -0.75(15) . . . . ?
N7 C6 C9 C11 -179.12(10) . . . . ?
N8 N4 C2 C6 -0.28(13) . . . . ?
N8 N4 C10 C15 -90.10(13) . . . . ?
N8 N4 C10 C17 93.69(13) . . . . ?
N8 N7 C6 C2 0.46(13) . . . . ?
N8 N7 C6 C9 178.50(10) . . . . ?
C1 N1 C3 C4 177.08(9) . . . . ?
C1 N1 C3 C7 -0.89(16) . . . . ?
C1 N2 C9 C6 -175.92(9) . . . . ?
C1 N2 C9 C11 2.46(16) . . . . ?
C1 C8 C19 C11 1.95(16) . . . . ?
C2 N4 N8 N7 0.56(13) . . . . ?
C2 N4 C10 C15 84.30(14) . . . . ?
C2 N4 C10 C17 -91.91(14) . . . . ?
C2 C6 C9 N2 176.67(12) . . . . ?
C2 C6 C9 C11 -1.7(2) . . . . ?
C3 N1 C1 N2 -177.00(9) . . . . ?
C3 N1 C1 C8 1.03(16) . . . . ?
C3 C4 C14 N3 -177.91(10) . . . . ?
C4 N5 N6 N3 0.03(13) . . . . ?
C4 C3 C7 C5 -177.45(10) . . . . ?
C5 C8 C19 C11 -178.02(11) . . . . ?
C6 N7 N8 N4 -0.61(13) . . . . ?
C6 C9 C11 C19 175.08(10) . . . . ?
C7 C3 C4 N5 2.78(17) . . . . ?
C7 C3 C4 C14 179.97(11) . . . . ?
C7 C5 C8 C1 0.02(16) . . . . ?
C7 C5 C8 C19 179.98(11) . . . . ?
C8 C5 C7 C3 0.10(16) . . . . ?
C9 N2 C1 N1 178.58(9) . . . . ?
C9 N2 C1 C8 0.52(15) . . . . ?
C9 C11 C19 C8 0.78(17) . . . . ?
C10 N4 N8 N7 175.70(10) . . . . ?
C10 N4 C2 C6 -175.17(10) . . . . ?
C14 N3 N6 N5 -0.25(13) . . . . ?
C14 N3 C18 C22 -66.10(15) . . . . ?
C14 N3 C18 C23 110.31(13) . . . . ?
C15 C10 C17 C13 -1.75(17) . . . . ?
C15 C10 C17 C20 179.52(11) . . . . ?
C15 C12 C1A C13 -2.10(18) . . . . ?
C15 C12 C1A C26 177.59(11) . . . . ?
C16 C21 C23 C18 0.03(18) . . . . ?
C16 C21 C23 C29 -179.78(12) . . . . ?
C17 C10 C15 C12 2.08(17) . . . . ?
C17 C10 C15 C25 -178.25(11) . . . . ?
C17 C13 C1A C12 2.45(18) . . . . ?
C17 C13 C1A C26 -177.24(11) . . . . ?
C18 N3 N6 N5 -177.02(10) . . . . ?
C18 N3 C14 C4 177.03(10) . . . . ?
C18 C22 C24 C16 -0.43(18) . . . . ?
C1A C12 C15 C10 -0.08(17) . . . . ?
C1A C12 C15 C25 -179.75(12) . . . . ?
C1A C13 C17 C10 -0.59(17) . . . . ?
C1A C13 C17 C20 178.14(11) . . . . ?
C21 C16 C24 C22 3.89(18) . . . . ?
C22 C18 C23 C21 3.64(17) . . . . ?
C22 C18 C23 C29 -176.56(12) . . . . ?
C23 C18 C22 C24 -3.45(18) . . . . ?
C23 C18 C22 C28 176.47(12) . . . . ?
C24 C16 C21 C23 -3.68(18) . . . . ?
C27 C16 C21 C23 176.31(11) . . . . ?
C27 C16 C24 C22 -176.10(11) . . . . ?
C28 C22 C24 C16 179.65(12) . . . . ?
